data_7714991
loop_
_publ_author_name
'Li, Ting-Ya'
'Su, Shao-Dong'
'He, Yong'
'Wu, Xin-Tao'
'Sheng, Tian-Lu'

_publ_section_title
;
 Syntheses, crystal structures and MMCT properties of diruthenium-based
 cyanido-bridged RuV/VI2-NC-Ru<sup>II</sup> complexes.
;
_journal_issue 11
_journal_name_full 'Dalton transactions (Cambridge, England : 2003)'
_journal_page_first 5010
_journal_page_last 5019
_journal_paper_doi 10.1039/d3dt01861j
_journal_volume 53
_journal_year 2024
_chemical_formula_moiety 'C38 H36 Cl N6 O2 Ru2, F6 P, H2 O'
_chemical_formula_sum 'C38 H38 Cl F6 N6 O3 P Ru2'
_chemical_formula_weight 1009.30
_space_group_crystal_system triclinic
_space_group_IT_number 2
_space_group_name_Hall '-P 1'
_space_group_name_H-M_alt 'P -1'
_atom_sites_solution_hydrogens mixed
_atom_sites_solution_primary iterative
_audit_block_doi 10.5517/ccdc.csd.cc2fzkmm
_audit_creation_date 2023-03-30
_audit_creation_method
;
Olex2 1.5
(compiled 2023.03.06 svn.rbb2c1857 for OlexSys, GUI svn.r6748)
;
_audit_update_record
;
2023-05-17 deposited with the CCDC.	2024-01-15 downloaded from the CCDC.
;
_cell_angle_alpha 94.314(14)
_cell_angle_beta 110.729(16)
_cell_angle_gamma 96.166(12)
_cell_formula_units_Z 2
_cell_length_a 10.546(7)
_cell_length_b 14.170(8)
_cell_length_c 14.588(9)
_cell_measurement_reflns_used 7182
_cell_measurement_temperature 293(2)
_cell_measurement_theta_max 28.8456
_cell_measurement_theta_min 1.5038
_cell_volume 2012(2)
_computing_molecular_graphics 'Olex2 1.5 (Dolomanov et al., 2009)'
_computing_publication_material 'Olex2 1.5 (Dolomanov et al., 2009)'
_computing_structure_refinement 'SHELXL 2018/3 (Sheldrick, 2015)'
_computing_structure_solution 'olex2.solve 1.5 (Bourhis et al., 2015)'
_diffrn_ambient_temperature 293(2)
_diffrn_measured_fraction_theta_full 0.969
_diffrn_measured_fraction_theta_max 0.969
_diffrn_measurement_device_type 'Bruker P4'
_diffrn_measurement_method '\w scans'
_diffrn_radiation_monochromator graphite
_diffrn_radiation_type MoK\a
_diffrn_radiation_wavelength 0.71073
_diffrn_reflns_av_R_equivalents 0.1175
_diffrn_reflns_av_unetI/netI 0.0786
_diffrn_reflns_Laue_measured_fraction_full 0.969
_diffrn_reflns_Laue_measured_fraction_max 0.969
_diffrn_reflns_limit_h_max 12
_diffrn_reflns_limit_h_min -9
_diffrn_reflns_limit_k_max 16
_diffrn_reflns_limit_k_min -16
_diffrn_reflns_limit_l_max 16
_diffrn_reflns_limit_l_min -17
_diffrn_reflns_number 29903
_diffrn_reflns_point_group_measured_fraction_full 0.969
_diffrn_reflns_point_group_measured_fraction_max 0.969
_diffrn_reflns_theta_full 24.712
_diffrn_reflns_theta_max 24.712
_diffrn_reflns_theta_min 2.914
_exptl_absorpt_coefficient_mu 0.930
_exptl_absorpt_correction_type none
_exptl_crystal_colour 'metallic dark red'
_exptl_crystal_colour_lustre metallic
_exptl_crystal_colour_modifier dark
_exptl_crystal_colour_primary red
_exptl_crystal_density_diffrn 1.666
_exptl_crystal_description plate
_exptl_crystal_F_000 1012
_exptl_crystal_size_max 0.3
_exptl_crystal_size_mid 0.3
_exptl_crystal_size_min 0.2
_refine_diff_density_max 1.136
_refine_diff_density_min -1.233
_refine_diff_density_rms 0.148
_refine_ls_extinction_method none
_refine_ls_goodness_of_fit_ref 1.160
_refine_ls_hydrogen_treatment constr
_refine_ls_matrix_type full
_refine_ls_number_parameters 521
_refine_ls_number_reflns 6663
_refine_ls_number_restraints 0
_refine_ls_restrained_S_all 1.160
_refine_ls_R_factor_all 0.1217
_refine_ls_R_factor_gt 0.1072
_refine_ls_shift/su_max 0.000
_refine_ls_shift/su_mean 0.000
_refine_ls_structure_factor_coef Fsqd
_refine_ls_weighting_details 'w=1/[\s^2^(Fo^2^)+(0.1205P)^2^+9.7288P] where P=(Fo^2^+2Fc^2^)/3'
_refine_ls_weighting_scheme calc
_refine_ls_wR_factor_gt 0.2588
_refine_ls_wR_factor_ref 0.2727
_reflns_Friedel_coverage 0.000
_reflns_number_gt 5712
_reflns_number_total 6663
_reflns_threshold_expression 'I > 2\s(I)'
_cod_data_source_file d3dt01861j2.cif
_cod_data_source_block a
_cod_depositor_comments 'Adding full bibliography for 7714990--7714997.cif.'
_cod_database_code 7714991
_shelx_shelxl_version_number 2018/3
_shelx_space_group_comment
;
The symmetry employed for this shelxl refinement is uniquely defined
by the following loop, which should always be used as a source of
symmetry information in preference to the above space-group names.
They are only intended as comments.
;
_shelx_estimated_absorpt_t_max 0.836
_shelx_estimated_absorpt_t_min 0.768
_olex2_refinement_description
;
1. Fixed Uiso
 At 1.2 times of:
  All C(H) groups
 At 1.5 times of:
  All C(H,H,H) groups, All O(H,H) groups
2.a Free rotating group:
 O012(H01U,H01V)
2.b Aromatic/amide H refined with riding coordinates:
 C00G(H00G), C00I(H00I), C00L(H00L), C00R(H00R), C00S(H00S), C00T(H00T),
 C00U(H00U), C00V(H00V), C00W(H00W), C00X(H00X), C00Y(H00Y), C00Z(H00Z),
 C013(H013), C016(H016), C017(H017), C019(H019), C01A(H01G), C01C(H01K),
 C01D(H01L), C01F(H01P), C01G(H01Q), C01I(H01R), C01J(H01S), C01K(H01T)
2.c Idealised Me refined as rotating group:
 C011(H01A,H01B,H01C), C014(H01D,H01E,H01F), C01B(H01H,H01I,H01J), C01E(H01M,
 H01N,H01O)
;
_olex2_submission_special_instructions 'No special instructions were received'

loop_
_space_group_symop_operation_xyz
'x, y, z'
'-x, -y, -z'

loop_
_atom_site_label
_atom_site_type_symbol
_atom_site_fract_x
_atom_site_fract_y
_atom_site_fract_z
_atom_site_U_iso_or_equiv
_atom_site_adp_type
_atom_site_occupancy
_atom_site_site_symmetry_order
_atom_site_calc_flag
_atom_site_refinement_flags_posn
_atom_site_refinement_flags_adp
_atom_site_refinement_flags_occupancy
_atom_site_disorder_assembly
_atom_site_disorder_group
Ru1 Ru 0.59639(8) 0.20812(6) 0.80966(6) 0.0494(3) Uani 1 1 d . . . . .
Ru2 Ru 0.62158(8) 0.37002(6) 0.80724(6) 0.0498(3) Uani 1 1 d . . . . .
P1 P 0.0830(4) 0.3351(3) 0.3645(3) 0.0828(10) Uani 1 1 d . . . . .
Cl1 Cl 0.6462(6) 0.5157(4) 0.8107(5) 0.150(2) Uani 1 1 d . . . . .
N5 N 0.7937(8) 0.2111(5) 0.8907(6) 0.0480(18) Uani 1 1 d . . . . .
O1 O 0.5740(7) 0.2273(5) 0.9467(5) 0.0567(17) Uani 1 1 d . . . . .
O2 O 0.6237(7) 0.3851(5) 0.9504(5) 0.0585(17) Uani 1 1 d . . . . .
N4 N 0.6211(8) 0.3501(6) 0.6655(6) 0.0505(19) Uani 1 1 d . . . . .
N1 N 0.3945(8) 0.2026(6) 0.7460(6) 0.0524(19) Uani 1 1 d . . . . .
N6 N 0.8314(8) 0.3697(6) 0.8641(6) 0.0518(19) Uani 1 1 d . . . . .
N3 N 0.6256(8) 0.1896(6) 0.6831(6) 0.0488(18) Uani 1 1 d . . . . .
F5 F 0.0781(13) 0.2559(7) 0.4340(7) 0.135(4) Uani 1 1 d . . . . .
N2 N 0.4113(8) 0.3652(5) 0.7487(6) 0.0486(18) Uani 1 1 d . . . . .
C00E C 0.8860(10) 0.2904(7) 0.8983(7) 0.049(2) Uani 1 1 d . . . . .
F6 F 0.0707(17) 0.2540(7) 0.2836(8) 0.171(6) Uani 1 1 d . . . . .
C00G C 0.9101(11) 0.1554(9) 1.0497(8) 0.064(3) Uani 1 1 d . . . . .
H00G H 0.948186 0.217771 1.078347 0.077 Uiso 1 1 calc R U . . .
C00H C 0.8321(10) 0.1372(7) 0.9507(8) 0.054(2) Uani 1 1 d . . . . .
C00I C 0.3520(11) 0.4476(8) 0.7308(8) 0.059(3) Uani 1 1 d . . . . .
H00I H 0.409031 0.505809 0.744701 0.071 Uiso 1 1 calc R U . . .
C00J C 0.6034(10) 0.3121(8) 0.9917(8) 0.056(2) Uani 1 1 d . . . . .
C00K C 0.1279(10) 0.3579(8) 0.6696(8) 0.058(3) Uani 1 1 d . . . . .
C00L C 0.1847(11) 0.2774(8) 0.6881(8) 0.059(3) Uani 1 1 d . . . . .
H00L H 0.128665 0.218725 0.674099 0.071 Uiso 1 1 calc R U . . .
C00M C 0.6249(9) 0.2616(7) 0.6264(7) 0.047(2) Uani 1 1 d . . . . .
C00N C 0.3218(11) 0.1071(8) 0.7174(9) 0.059(3) Uani 1 1 d . . . . .
C00O C 0.6248(11) 0.3219(8) 0.4758(8) 0.059(3) Uani 1 1 d . . . . .
F3 F 0.098(2) 0.4169(8) 0.4445(10) 0.197(7) Uani 1 1 d . . . . .
C00Q C 1.1164(10) 0.3714(9) 0.9295(8) 0.064(3) Uani 1 1 d . . . . .
C00R C 0.6279(10) 0.2476(8) 0.5296(7) 0.056(2) Uani 1 1 d . . . . .
H00R H 0.631969 0.186809 0.502917 0.068 Uiso 1 1 calc R U . . .
C00S C 0.9319(14) 0.0809(10) 1.1066(10) 0.079(4) Uani 1 1 d . . . . .
H00S H 0.985270 0.093413 1.173540 0.095 Uiso 1 1 calc R U . . .
C00T C 0.6208(11) 0.4250(7) 0.6130(7) 0.054(2) Uani 1 1 d . . . . .
H00T H 0.619206 0.485891 0.640949 0.065 Uiso 1 1 calc R U . . .
C00U C 0.8190(12) 0.1112(9) 0.6802(9) 0.067(3) Uani 1 1 d . . . . .
H00U H 0.873009 0.170814 0.696241 0.081 Uiso 1 1 calc R U . . .
C00V C 1.0287(11) 0.2912(9) 0.9299(8) 0.064(3) Uani 1 1 d . . . . .
H00V H 1.065213 0.236455 0.951621 0.076 Uiso 1 1 calc R U . . .
C00W C 0.6227(11) 0.4127(8) 0.5195(8) 0.061(3) Uani 1 1 d . . . . .
H00W H 0.622638 0.465168 0.484818 0.073 Uiso 1 1 calc R U . . .
C00X C 0.2052(15) -0.0817(11) 0.6616(17) 0.101(5) Uani 1 1 d . . . . .
H00X H 0.164812 -0.145165 0.642425 0.121 Uiso 1 1 calc R U . . .
C00Y C 0.2177(11) 0.4475(9) 0.6946(9) 0.067(3) Uani 1 1 d . . . . .
H00Y H 0.181876 0.504770 0.685576 0.080 Uiso 1 1 calc R U . . .
C00Z C 1.0564(11) 0.4510(8) 0.8944(9) 0.065(3) Uani 1 1 d . . . . .
H00Z H 1.111322 0.505570 0.891125 0.078 Uiso 1 1 calc R U . . .
C010 C 0.3278(10) 0.2809(7) 0.7282(8) 0.052(2) Uani 1 1 d . . . . .
C011 C 0.6221(15) 0.3051(10) 0.3702(9) 0.083(4) Uani 1 1 d . . . . .
H01A H 0.626070 0.238831 0.354028 0.125 Uiso 1 1 calc R U . . .
H01B H 0.699528 0.343584 0.365128 0.125 Uiso 1 1 calc R U . . .
H01C H 0.539138 0.322464 0.325125 0.125 Uiso 1 1 calc R U . . .
O012 O 0.7192(13) 0.7138(9) 0.8281(10) 0.121(4) Uani 1 1 d G . . . .
H01U H 0.675162 0.754424 0.844905 0.182 Uiso 1 1 d G U . . .
H01V H 0.663022 0.667081 0.790338 0.182 Uiso 1 1 d G U . . .
C013 C 0.7737(12) 0.0439(8) 0.9102(9) 0.068(3) Uani 1 1 d . . . . .
H013 H 0.718472 0.031045 0.843634 0.082 Uiso 1 1 calc R U . . .
C014 C 0.6116(14) 0.3266(10) 1.0964(9) 0.081(4) Uani 1 1 d . . . . .
H01D H 0.540301 0.283749 1.104302 0.122 Uiso 1 1 calc R U . . .
H01E H 0.600733 0.391424 1.112564 0.122 Uiso 1 1 calc R U . . .
H01F H 0.699162 0.313970 1.139572 0.122 Uiso 1 1 calc R U . . .
C015 C 0.6815(10) 0.1052(7) 0.6649(7) 0.053(2) Uani 1 1 d . . . . .
C016 C 0.9180(10) 0.4497(8) 0.8647(8) 0.060(3) Uani 1 1 d . . . . .
H016 H 0.881165 0.504704 0.844178 0.072 Uiso 1 1 calc R U . . .
C017 C 0.8017(19) -0.0545(11) 0.6448(11) 0.098(5) Uani 1 1 d . . . . .
H017 H 0.841071 -0.108342 0.635601 0.117 Uiso 1 1 calc R U . . .
F1 F -0.0699(13) 0.3278(14) 0.3284(18) 0.259(10) Uani 1 1 d . . . . .
C019 C 0.6016(14) 0.0179(8) 0.6397(9) 0.073(3) Uani 1 1 d . . . . .
H019 H 0.508615 0.012110 0.629037 0.088 Uiso 1 1 calc R U . . .
C01A C 0.2870(17) -0.0510(11) 0.7601(14) 0.098(5) Uani 1 1 d . . . . .
H01G H 0.302102 -0.094002 0.806608 0.118 Uiso 1 1 calc R U . . .
C01B C 1.2664(10) 0.3674(10) 0.9573(9) 0.074(3) Uani 1 1 d . . . . .
H01H H 1.316312 0.408142 1.017971 0.112 Uiso 1 1 calc R U . . .
H01I H 1.295477 0.388752 0.905992 0.112 Uiso 1 1 calc R U . . .
H01J H 1.283623 0.302884 0.965668 0.112 Uiso 1 1 calc R U . . .
C01C C 0.1850(14) -0.0204(13) 0.5956(13) 0.097(5) Uani 1 1 d . . . . .
H01K H 0.128900 -0.042020 0.530514 0.117 Uiso 1 1 calc R U . . .
C01D C 0.8770(16) 0.0307(11) 0.6719(10) 0.085(4) Uani 1 1 d . . . . .
H01L H 0.970776 0.036065 0.685590 0.102 Uiso 1 1 calc R U . . .
C01E C -0.0245(11) 0.3571(9) 0.6248(10) 0.079(4) Uani 1 1 d . . . . .
H01M H -0.070484 0.298616 0.634570 0.118 Uiso 1 1 calc R U . . .
H01N H -0.050977 0.361630 0.555390 0.118 Uiso 1 1 calc R U . . .
H01O H -0.049393 0.410427 0.655944 0.118 Uiso 1 1 calc R U . . .
C01F C 0.7971(13) -0.0305(8) 0.9683(10) 0.072(3) Uani 1 1 d . . . . .
H01P H 0.758896 -0.093055 0.940560 0.086 Uiso 1 1 calc R U . . .
C01G C 0.8760(14) -0.0113(9) 1.0657(11) 0.081(4) Uani 1 1 d . . . . .
H01Q H 0.892150 -0.060804 1.104792 0.097 Uiso 1 1 calc R U . . .
F4 F 0.2372(14) 0.3373(15) 0.3975(17) 0.258(10) Uani 1 1 d . . . . .
C01I C 0.3457(12) 0.0439(8) 0.7882(10) 0.071(3) Uani 1 1 d . . . . .
H01R H 0.400487 0.065197 0.853618 0.085 Uiso 1 1 calc R U . . .
C01J C 0.2442(11) 0.0746(9) 0.6194(9) 0.066(3) Uani 1 1 d . . . . .
H01S H 0.232096 0.115375 0.570929 0.079 Uiso 1 1 calc R U . . .
C01K C 0.6649(18) -0.0630(10) 0.6304(11) 0.097(5) Uani 1 1 d . . . . .
H01T H 0.612937 -0.123393 0.614103 0.116 Uiso 1 1 calc R U . . .
F2 F 0.0901(16) 0.4131(9) 0.2966(10) 0.170(5) Uani 1 1 d . . . . .

loop_
_atom_site_aniso_label
_atom_site_aniso_U_11
_atom_site_aniso_U_22
_atom_site_aniso_U_33
_atom_site_aniso_U_23
_atom_site_aniso_U_13
_atom_site_aniso_U_12
Ru1 0.0474(5) 0.0461(5) 0.0593(5) 0.0093(4) 0.0241(4) 0.0077(3)
Ru2 0.0465(5) 0.0452(5) 0.0616(5) 0.0063(4) 0.0245(4) 0.0068(4)
P1 0.098(3) 0.061(2) 0.105(3) 0.0119(18) 0.056(2) 0.0107(17)
Cl1 0.153(5) 0.110(4) 0.182(5) 0.014(3) 0.059(4) 0.009(3)
N5 0.054(5) 0.037(4) 0.056(5) 0.009(3) 0.023(4) 0.009(3)
O1 0.059(4) 0.060(5) 0.058(4) 0.010(3) 0.030(3) 0.007(3)
O2 0.066(4) 0.055(4) 0.061(4) 0.002(3) 0.034(4) 0.004(3)
N4 0.045(4) 0.049(5) 0.063(5) 0.013(4) 0.025(4) 0.005(3)
N1 0.047(4) 0.045(5) 0.063(5) 0.003(4) 0.019(4) 0.006(4)
N6 0.050(5) 0.049(5) 0.058(5) 0.008(4) 0.021(4) 0.010(4)
N3 0.053(5) 0.046(5) 0.054(5) 0.007(3) 0.025(4) 0.015(4)
F5 0.202(11) 0.100(7) 0.121(7) 0.033(6) 0.080(7) 0.017(7)
N2 0.049(4) 0.039(4) 0.063(5) 0.007(3) 0.027(4) 0.009(3)
C00E 0.050(5) 0.043(5) 0.058(6) 0.004(4) 0.027(4) 0.003(4)
F6 0.317(18) 0.078(6) 0.119(8) -0.012(6) 0.083(9) 0.035(8)
C00G 0.060(6) 0.072(7) 0.062(7) 0.016(5) 0.021(5) 0.018(5)
C00H 0.051(6) 0.054(6) 0.065(6) 0.011(5) 0.028(5) 0.008(4)
C00I 0.056(6) 0.049(6) 0.077(7) 0.010(5) 0.027(5) 0.019(5)
C00J 0.054(6) 0.065(7) 0.058(6) 0.009(5) 0.032(5) 0.008(5)
C00K 0.042(5) 0.069(7) 0.073(7) 0.009(5) 0.032(5) 0.016(5)
C00L 0.054(6) 0.057(6) 0.069(7) 0.010(5) 0.026(5) 0.001(5)
C00M 0.049(5) 0.041(5) 0.052(5) 0.005(4) 0.019(4) 0.012(4)
C00N 0.052(6) 0.050(6) 0.087(8) 0.015(5) 0.038(6) 0.011(5)
C00O 0.058(6) 0.067(7) 0.065(6) 0.016(5) 0.034(5) 0.020(5)
F3 0.38(2) 0.083(7) 0.167(11) -0.025(7) 0.161(13) -0.008(10)
C00Q 0.046(6) 0.080(8) 0.065(7) 0.001(6) 0.026(5) -0.003(5)
C00R 0.056(6) 0.062(7) 0.056(6) 0.012(5) 0.024(5) 0.013(5)
C00S 0.090(9) 0.079(9) 0.082(8) 0.038(7) 0.038(7) 0.031(7)
C00T 0.067(6) 0.041(5) 0.060(6) 0.013(4) 0.029(5) 0.010(5)
C00U 0.064(7) 0.065(7) 0.090(8) 0.028(6) 0.041(6) 0.024(5)
C00V 0.061(7) 0.074(8) 0.066(7) 0.010(5) 0.033(5) 0.019(6)
C00W 0.060(6) 0.068(7) 0.060(6) 0.023(5) 0.022(5) 0.020(5)
C00X 0.075(9) 0.065(9) 0.173(18) -0.013(10) 0.069(11) -0.011(7)
C00Y 0.061(7) 0.064(7) 0.089(8) 0.021(6) 0.037(6) 0.024(5)
C00Z 0.052(6) 0.059(7) 0.087(8) 0.002(6) 0.034(6) -0.005(5)
C010 0.050(5) 0.046(6) 0.064(6) 0.012(4) 0.024(5) 0.007(4)
C011 0.106(10) 0.095(10) 0.066(7) 0.019(7) 0.046(7) 0.031(8)
O012 0.154(11) 0.092(8) 0.130(10) 0.002(7) 0.070(9) 0.010(7)
C013 0.066(7) 0.061(7) 0.075(7) 0.015(6) 0.021(6) 0.008(5)
C014 0.094(9) 0.086(9) 0.067(7) 0.001(6) 0.037(7) 0.009(7)
C015 0.060(6) 0.051(6) 0.060(6) 0.011(5) 0.031(5) 0.017(5)
C016 0.049(6) 0.058(7) 0.078(7) 0.019(5) 0.031(5) 0.000(5)
C017 0.124(14) 0.079(10) 0.092(10) 0.005(8) 0.031(9) 0.056(10)
F1 0.099(9) 0.242(19) 0.45(3) 0.133(19) 0.084(13) 0.052(10)
C019 0.086(8) 0.050(7) 0.074(8) 0.007(5) 0.015(6) 0.013(6)
C01A 0.103(11) 0.067(9) 0.151(15) 0.033(9) 0.075(11) 0.013(8)
C01B 0.043(6) 0.107(10) 0.072(7) 0.004(7) 0.023(5) 0.001(6)
C01C 0.069(9) 0.105(13) 0.112(12) -0.018(10) 0.038(8) -0.007(8)
C01D 0.092(9) 0.094(11) 0.090(9) 0.030(8) 0.045(8) 0.048(8)
C01E 0.046(6) 0.074(8) 0.113(10) 0.008(7) 0.023(6) 0.018(5)
C01F 0.085(8) 0.047(6) 0.088(9) 0.014(6) 0.040(7) 0.003(6)
C01G 0.095(9) 0.059(8) 0.102(10) 0.037(7) 0.041(8) 0.030(7)
F4 0.102(9) 0.28(2) 0.41(3) 0.12(2) 0.089(13) 0.041(11)
C01I 0.069(7) 0.054(7) 0.098(9) 0.010(6) 0.043(6) 0.001(5)
C01J 0.062(7) 0.065(7) 0.074(7) -0.003(6) 0.032(6) 0.006(5)
C01K 0.116(12) 0.053(8) 0.108(11) -0.008(7) 0.028(9) 0.018(8)
F2 0.268(16) 0.117(9) 0.189(11) 0.067(8) 0.147(11) 0.041(9)

loop_
_atom_type_symbol
_atom_type_description
_atom_type_scat_dispersion_real
_atom_type_scat_dispersion_imag
_atom_type_scat_source
C C 0.0033 0.0016 'International Tables Vol C Tables 4.2.6.8 and 6.1.1.4'
H H 0.0000 0.0000 'International Tables Vol C Tables 4.2.6.8 and 6.1.1.4'
Cl Cl 0.1484 0.1585 'International Tables Vol C Tables 4.2.6.8 and 6.1.1.4'
F F 0.0171 0.0103 'International Tables Vol C Tables 4.2.6.8 and 6.1.1.4'
N N 0.0061 0.0033 'International Tables Vol C Tables 4.2.6.8 and 6.1.1.4'
O O 0.0106 0.0060 'International Tables Vol C Tables 4.2.6.8 and 6.1.1.4'
P P 0.1023 0.0942 'International Tables Vol C Tables 4.2.6.8 and 6.1.1.4'
Ru Ru -1.2594 0.8363 'International Tables Vol C Tables 4.2.6.8 and 6.1.1.4'

loop_
_citation_id
_citation_doi
_citation_year
1 10.1039/D3DT01861J 2023

loop_
_geom_angle_atom_site_label_1
_geom_angle_atom_site_label_2
_geom_angle_atom_site_label_3
_geom_angle
_geom_angle_site_symmetry_1
_geom_angle_site_symmetry_3
_geom_angle_publ_flag
N5 Ru1 Ru2 92.5(2) . . ?
N5 Ru1 O1 84.2(3) . . ?
O1 Ru1 Ru2 89.9(2) . . ?
N1 Ru1 Ru2 89.6(2) . . ?
N1 Ru1 N5 172.0(3) . . ?
N1 Ru1 O1 88.0(3) . . ?
N3 Ru1 Ru2 90.4(2) . . ?
N3 Ru1 N5 93.4(3) . . ?
N3 Ru1 O1 177.6(3) . . ?
N3 Ru1 N1 94.3(3) . . ?
Cl1 Ru2 Ru1 177.86(19) . . ?
Cl1 Ru2 O2 89.7(3) . . ?
Cl1 Ru2 N4 92.3(3) . . ?
Cl1 Ru2 N6 91.7(3) . . ?
Cl1 Ru2 N2 90.2(3) . . ?
O2 Ru2 Ru1 88.2(2) . . ?
N4 Ru2 Ru1 89.8(2) . . ?
N4 Ru2 O2 177.9(3) . . ?
N4 Ru2 N6 90.3(3) . . ?
N4 Ru2 N2 89.0(3) . . ?
N6 Ru2 Ru1 87.7(2) . . ?
N6 Ru2 O2 89.0(3) . . ?
N2 Ru2 Ru1 90.4(2) . . ?
N2 Ru2 O2 91.7(3) . . ?
N2 Ru2 N6 177.9(3) . . ?
F6 P1 F5 87.9(6) . . ?
F6 P1 F2 92.1(7) . . ?
F3 P1 F5 93.0(7) . . ?
F3 P1 F6 178.5(9) . . ?
F3 P1 F2 87.0(7) . . ?
F1 P1 F5 89.9(8) . . ?
F1 P1 F6 90.1(11) . . ?
F1 P1 F3 91.0(12) . . ?
F1 P1 F4 176.8(13) . . ?
F1 P1 F2 90.9(9) . . ?
F4 P1 F5 89.3(8) . . ?
F4 P1 F6 86.8(11) . . ?
F4 P1 F3 92.1(12) . . ?
F4 P1 F2 89.8(9) . . ?
F2 P1 F5 179.2(8) . . ?
C00E N5 Ru1 119.7(6) . . ?
C00E N5 C00H 121.2(8) . . ?
C00H N5 Ru1 118.5(6) . . ?
C00J O1 Ru1 117.4(6) . . ?
C00J O2 Ru2 120.6(7) . . ?
C00M N4 Ru2 119.1(6) . . ?
C00M N4 C00T 120.1(9) . . ?
C00T N4 Ru2 120.8(7) . . ?
C00N N1 Ru1 113.7(6) . . ?
C010 N1 Ru1 124.6(7) . . ?
C010 N1 C00N 121.6(8) . . ?
C00E N6 Ru2 121.4(6) . . ?
C00E N6 C016 119.0(9) . . ?
C016 N6 Ru2 119.6(7) . . ?
C00M N3 Ru1 122.2(6) . . ?
C00M N3 C015 119.2(8) . . ?
C015 N3 Ru1 116.8(6) . . ?
C00I N2 Ru2 121.3(7) . . ?
C010 N2 Ru2 120.6(6) . . ?
C010 N2 C00I 118.2(9) . . ?
N5 C00E C00V 124.2(9) . . ?
N6 C00E N5 116.2(8) . . ?
N6 C00E C00V 119.4(9) . . ?
C00H C00G H00G 120.1 . . ?
C00H C00G C00S 119.8(12) . . ?
C00S C00G H00G 120.1 . . ?
C00G C00H N5 122.5(10) . . ?
C00G C00H C013 119.0(10) . . ?
C013 C00H N5 118.0(9) . . ?
N2 C00I H00I 118.5 . . ?
C00Y C00I N2 123.0(10) . . ?
C00Y C00I H00I 118.5 . . ?
O1 C00J C014 118.9(10) . . ?
O2 C00J O1 122.5(9) . . ?
O2 C00J C014 118.5(10) . . ?
C00L C00K C00Y 118.0(10) . . ?
C00L C00K C01E 122.4(10) . . ?
C00Y C00K C01E 119.6(10) . . ?
C00K C00L H00L 119.6 . . ?
C00K C00L C010 120.7(10) . . ?
C010 C00L H00L 119.6 . . ?
N4 C00M N3 117.1(8) . . ?
N4 C00M C00R 119.5(9) . . ?
N3 C00M C00R 123.3(9) . . ?
C01I C00N N1 118.2(10) . . ?
C01J C00N N1 121.0(10) . . ?
C01J C00N C01I 120.2(11) . . ?
C00R C00O C00W 117.9(10) . . ?
C00R C00O C011 120.2(10) . . ?
C00W C00O C011 121.8(10) . . ?
C00V C00Q C00Z 116.9(10) . . ?
C00V C00Q C01B 120.2(11) . . ?
C00Z C00Q C01B 122.6(10) . . ?
C00M C00R H00R 119.6 . . ?
C00O C00R C00M 120.8(10) . . ?
C00O C00R H00R 119.6 . . ?
C00G C00S H00S 119.6 . . ?
C01G C00S C00G 120.8(13) . . ?
C01G C00S H00S 119.6 . . ?
N4 C00T H00T 119.4 . . ?
N4 C00T C00W 121.2(10) . . ?
C00W C00T H00T 119.4 . . ?
C015 C00U H00U 119.5 . . ?
C01D C00U H00U 119.5 . . ?
C01D C00U C015 120.9(13) . . ?
C00E C00V H00V 119.1 . . ?
C00Q C00V C00E 121.8(11) . . ?
C00Q C00V H00V 119.1 . . ?
C00O C00W H00W 119.7 . . ?
C00T C00W C00O 120.5(10) . . ?
C00T C00W H00W 119.7 . . ?
C01A C00X H00X 120.0 . . ?
C01C C00X H00X 120.0 . . ?
C01C C00X C01A 120.0(14) . . ?
C00I C00Y C00K 119.3(10) . . ?
C00I C00Y H00Y 120.3 . . ?
C00K C00Y H00Y 120.3 . . ?
C00Q C00Z H00Z 119.6 . . ?
C016 C00Z C00Q 120.8(10) . . ?
C016 C00Z H00Z 119.6 . . ?
N1 C010 C00L 124.7(9) . . ?
N2 C010 N1 114.5(9) . . ?
N2 C010 C00L 120.7(9) . . ?
C00O C011 H01A 109.5 . . ?
C00O C011 H01B 109.5 . . ?
C00O C011 H01C 109.5 . . ?
H01A C011 H01B 109.5 . . ?
H01A C011 H01C 109.5 . . ?
H01B C011 H01C 109.5 . . ?
H01U O012 H01V 109.4 . . ?
C00H C013 H013 119.7 . . ?
C00H C013 C01F 120.5(11) . . ?
C01F C013 H013 119.7 . . ?
C00J C014 H01D 109.5 . . ?
C00J C014 H01E 109.5 . . ?
C00J C014 H01F 109.5 . . ?
H01D C014 H01E 109.5 . . ?
H01D C014 H01F 109.5 . . ?
H01E C014 H01F 109.5 . . ?
C00U C015 N3 119.9(10) . . ?
C019 C015 N3 120.3(10) . . ?
C019 C015 C00U 119.6(10) . . ?
N6 C016 H016 119.0 . . ?
C00Z C016 N6 122.0(10) . . ?
C00Z C016 H016 119.0 . . ?
C01D C017 H017 120.2 . . ?
C01D C017 C01K 119.5(13) . . ?
C01K C017 H017 120.2 . . ?
C015 C019 H019 121.2 . . ?
C015 C019 C01K 117.7(13) . . ?
C01K C019 H019 121.2 . . ?
C00X C01A H01G 120.2 . . ?
C01I C01A C00X 119.7(14) . . ?
C01I C01A H01G 120.2 . . ?
C00Q C01B H01H 109.5 . . ?
C00Q C01B H01I 109.5 . . ?
C00Q C01B H01J 109.5 . . ?
H01H C01B H01I 109.5 . . ?
H01H C01B H01J 109.5 . . ?
H01I C01B H01J 109.5 . . ?
C00X C01C H01K 118.7 . . ?
C00X C01C C01J 122.6(15) . . ?
C01J C01C H01K 118.7 . . ?
C00U C01D H01L 119.6 . . ?
C017 C01D C00U 120.9(14) . . ?
C017 C01D H01L 119.6 . . ?
C00K C01E H01M 109.5 . . ?
C00K C01E H01N 109.5 . . ?
C00K C01E H01O 109.5 . . ?
H01M C01E H01N 109.5 . . ?
H01M C01E H01O 109.5 . . ?
H01N C01E H01O 109.5 . . ?
C013 C01F H01P 120.2 . . ?
C01G C01F C013 119.5(11) . . ?
C01G C01F H01P 120.2 . . ?
C00S C01G H01Q 119.9 . . ?
C01F C01G C00S 120.3(11) . . ?
C01F C01G H01Q 119.9 . . ?
C00N C01I H01R 120.4 . . ?
C01A C01I C00N 119.2(13) . . ?
C01A C01I H01R 120.4 . . ?
C00N C01J C01C 118.2(13) . . ?
C00N C01J H01S 120.9 . . ?
C01C C01J H01S 120.9 . . ?
C017 C01K C019 121.3(14) . . ?
C017 C01K H01T 119.4 . . ?
C019 C01K H01T 119.4 . . ?

loop_
_geom_bond_atom_site_label_1
_geom_bond_atom_site_label_2
_geom_bond_distance
_geom_bond_site_symmetry_2
_geom_bond_publ_flag
Ru1 Ru2 2.2853(16) . ?
Ru1 N5 1.991(8) . ?
Ru1 O1 2.095(7) . ?
Ru1 N1 1.989(8) . ?
Ru1 N3 1.979(8) . ?
Ru2 Cl1 2.047(6) . ?
Ru2 O2 2.075(7) . ?
Ru2 N4 2.063(8) . ?
Ru2 N6 2.071(8) . ?
Ru2 N2 2.067(8) . ?
P1 F5 1.576(9) . ?
P1 F6 1.545(10) . ?
P1 F3 1.534(11) . ?
P1 F1 1.498(13) . ?
P1 F4 1.520(13) . ?
P1 F2 1.552(11) . ?
N5 C00E 1.376(12) . ?
N5 C00H 1.415(12) . ?
O1 C00J 1.275(13) . ?
O2 C00J 1.272(12) . ?
N4 C00M 1.349(12) . ?
N4 C00T 1.355(12) . ?
N1 C00N 1.435(13) . ?
N1 C010 1.370(13) . ?
N6 C00E 1.364(12) . ?
N6 C016 1.375(12) . ?
N3 C00M 1.360(12) . ?
N3 C015 1.436(12) . ?
N2 C00I 1.382(12) . ?
N2 C010 1.350(12) . ?
C00E C00V 1.408(14) . ?
C00G H00G 0.9300 . ?
C00G C00H 1.374(14) . ?
C00G C00S 1.380(15) . ?
C00H C013 1.388(15) . ?
C00I H00I 0.9300 . ?
C00I C00Y 1.325(14) . ?
C00J C014 1.497(15) . ?
C00K C00L 1.347(15) . ?
C00K C00Y 1.438(16) . ?
C00K C01E 1.504(14) . ?
C00L H00L 0.9300 . ?
C00L C010 1.406(14) . ?
C00M C00R 1.423(14) . ?
C00N C01I 1.391(16) . ?
C00N C01J 1.384(16) . ?
C00O C00R 1.356(14) . ?
C00O C00W 1.399(16) . ?
C00O C011 1.531(15) . ?
C00Q C00V 1.388(15) . ?
C00Q C00Z 1.395(16) . ?
C00Q C01B 1.497(14) . ?
C00R H00R 0.9300 . ?
C00S H00S 0.9300 . ?
C00S C01G 1.371(19) . ?
C00T H00T 0.9300 . ?
C00T C00W 1.370(14) . ?
C00U H00U 0.9300 . ?
C00U C015 1.380(15) . ?
C00U C01D 1.368(17) . ?
C00V H00V 0.9300 . ?
C00W H00W 0.9300 . ?
C00X H00X 0.9300 . ?
C00X C01A 1.39(2) . ?
C00X C01C 1.32(2) . ?
C00Y H00Y 0.9300 . ?
C00Z H00Z 0.9300 . ?
C00Z C016 1.365(14) . ?
C011 H01A 0.9600 . ?
C011 H01B 0.9600 . ?
C011 H01C 0.9600 . ?
O012 H01U 0.8503 . ?
O012 H01V 0.8502 . ?
C013 H013 0.9300 . ?
C013 C01F 1.390(15) . ?
C014 H01D 0.9600 . ?
C014 H01E 0.9600 . ?
C014 H01F 0.9600 . ?
C015 C019 1.365(15) . ?
C016 H016 0.9300 . ?
C017 H017 0.9300 . ?
C017 C01D 1.32(2) . ?
C017 C01K 1.37(2) . ?
C019 H019 0.9300 . ?
C019 C01K 1.409(18) . ?
C01A H01G 0.9300 . ?
C01A C01I 1.385(18) . ?
C01B H01H 0.9600 . ?
C01B H01I 0.9600 . ?
C01B H01J 0.9600 . ?
C01C H01K 0.9300 . ?
C01C C01J 1.385(19) . ?
C01D H01L 0.9300 . ?
C01E H01M 0.9600 . ?
C01E H01N 0.9600 . ?
C01E H01O 0.9600 . ?
C01F H01P 0.9300 . ?
C01F C01G 1.357(17) . ?
C01G H01Q 0.9300 . ?
C01I H01R 0.9300 . ?
C01J H01S 0.9300 . ?
C01K H01T 0.9300 . ?

loop_
_geom_torsion_atom_site_label_1
_geom_torsion_atom_site_label_2
_geom_torsion_atom_site_label_3
_geom_torsion_atom_site_label_4
_geom_torsion
_geom_torsion_site_symmetry_1
_geom_torsion_site_symmetry_2
_geom_torsion_site_symmetry_3
_geom_torsion_site_symmetry_4
_geom_torsion_publ_flag
Ru1 N5 C00E N6 11.8(11) . . . . ?
Ru1 N5 C00E C00V -162.1(8) . . . . ?
Ru1 N5 C00H C00G -127.5(9) . . . . ?
Ru1 N5 C00H C013 44.1(12) . . . . ?
Ru1 O1 C00J O2 11.4(13) . . . . ?
Ru1 O1 C00J C014 -169.8(8) . . . . ?
Ru1 N1 C00N C01I 52.8(11) . . . . ?
Ru1 N1 C00N C01J -118.7(9) . . . . ?
Ru1 N1 C010 N2 6.2(13) . . . . ?
Ru1 N1 C010 C00L -176.5(8) . . . . ?
Ru1 N3 C00M N4 8.3(12) . . . . ?
Ru1 N3 C00M C00R -171.6(7) . . . . ?
Ru1 N3 C015 C00U -100.3(10) . . . . ?
Ru1 N3 C015 C019 74.9(11) . . . . ?
Ru2 O2 C00J O1 -3.7(13) . . . . ?
Ru2 O2 C00J C014 177.5(8) . . . . ?
Ru2 N4 C00M N3 1.6(11) . . . . ?
Ru2 N4 C00M C00R -178.5(7) . . . . ?
Ru2 N4 C00T C00W 178.9(8) . . . . ?
Ru2 N6 C00E N5 1.4(12) . . . . ?
Ru2 N6 C00E C00V 175.6(7) . . . . ?
Ru2 N6 C016 C00Z -175.0(8) . . . . ?
Ru2 N2 C00I C00Y -179.0(9) . . . . ?
Ru2 N2 C010 N1 -2.3(12) . . . . ?
Ru2 N2 C010 C00L -179.7(7) . . . . ?
N5 C00E C00V C00Q 175.3(10) . . . . ?
N5 C00H C013 C01F -173.7(10) . . . . ?
N4 C00M C00R C00O -1.0(15) . . . . ?
N4 C00T C00W C00O 0.1(16) . . . . ?
N1 C00N C01I C01A -173.8(11) . . . . ?
N1 C00N C01J C01C 175.1(10) . . . . ?
N6 C00E C00V C00Q 1.6(15) . . . . ?
N3 C00M C00R C00O 178.9(9) . . . . ?
N3 C015 C019 C01K -175.1(11) . . . . ?
N2 C00I C00Y C00K -2.0(17) . . . . ?
C00E N5 C00H C00G 43.1(14) . . . . ?
C00E N5 C00H C013 -145.3(10) . . . . ?
C00E N6 C016 C00Z 2.9(16) . . . . ?
C00G C00H C013 C01F -1.9(17) . . . . ?
C00G C00S C01G C01F -1(2) . . . . ?
C00H N5 C00E N6 -158.7(9) . . . . ?
C00H N5 C00E C00V 27.4(14) . . . . ?
C00H C00G C00S C01G -0.4(19) . . . . ?
C00H C013 C01F C01G 1.0(19) . . . . ?
C00I N2 C010 N1 178.6(8) . . . . ?
C00I N2 C010 C00L 1.1(15) . . . . ?
C00K C00L C010 N1 -177.5(10) . . . . ?
C00K C00L C010 N2 -0.3(16) . . . . ?
C00L C00K C00Y C00I 2.8(17) . . . . ?
C00M N4 C00T C00W 0.8(15) . . . . ?
C00M N3 C015 C00U 64.9(13) . . . . ?
C00M N3 C015 C019 -120.0(11) . . . . ?
C00N N1 C010 N2 -172.5(9) . . . . ?
C00N N1 C010 C00L 4.9(16) . . . . ?
C00Q C00Z C016 N6 -2.7(17) . . . . ?
C00R C00O C00W C00T -1.4(16) . . . . ?
C00S C00G C00H N5 173.0(10) . . . . ?
C00S C00G C00H C013 1.5(17) . . . . ?
C00T N4 C00M N3 179.7(8) . . . . ?
C00T N4 C00M C00R -0.3(14) . . . . ?
C00U C015 C019 C01K 0.0(17) . . . . ?
C00V C00Q C00Z C016 1.8(17) . . . . ?
C00W C00O C00R C00M 1.9(16) . . . . ?
C00X C01A C01I C00N 0(2) . . . . ?
C00X C01C C01J C00N -3(2) . . . . ?
C00Y C00K C00L C010 -1.7(17) . . . . ?
C00Z C00Q C00V C00E -1.3(16) . . . . ?
C010 N1 C00N C01I -128.4(11) . . . . ?
C010 N1 C00N C01J 60.2(14) . . . . ?
C010 N2 C00I C00Y 0.1(16) . . . . ?
C011 C00O C00R C00M -177.5(10) . . . . ?
C011 C00O C00W C00T 177.9(11) . . . . ?
C013 C01F C01G C00S 0(2) . . . . ?
C015 N3 C00M N4 -156.0(9) . . . . ?
C015 N3 C00M C00R 24.1(14) . . . . ?
C015 C00U C01D C017 3(2) . . . . ?
C015 C019 C01K C017 -1(2) . . . . ?
C016 N6 C00E N5 -176.5(9) . . . . ?
C016 N6 C00E C00V -2.3(14) . . . . ?
C01A C00X C01C C01J 1(2) . . . . ?
C01B C00Q C00V C00E -175.9(10) . . . . ?
C01B C00Q C00Z C016 176.3(11) . . . . ?
C01C C00X C01A C01I 1(2) . . . . ?
C01D C00U C015 N3 174.1(10) . . . . ?
C01D C00U C015 C019 -1.1(17) . . . . ?
C01D C017 C01K C019 3(2) . . . . ?
C01E C00K C00L C010 178.8(11) . . . . ?
C01E C00K C00Y C00I -177.6(11) . . . . ?
C01I C00N C01J C01C 3.8(17) . . . . ?
C01J C00N C01I C01A -2.3(17) . . . . ?
C01K C017 C01D C00U -4(2) . . . . ?
